data_4332779
loop_
_publ_author_name
'Gil, Bel\'en'
'Forni\'es, Juan'
'G\'omez, Julio'
'Lalinde, Elena'
'Mart\'in, Antonio'
'Moreno, M. Teresa'

_publ_section_title
;
 Influence of Solvent and Weak C&#x2212;H&#x00B7;&#x00B7;&#x00B7;O
 Contacts in the Self-Assembled [Pt2M4{C&#x22EE;C(3-OMe)C6H4}8] (M = Cu,
 Ag) Clusters and Their Role in the Luminescence Behavior
;
_journal_issue 19
_journal_name_full 'Inorganic Chemistry'
_journal_page_first 7788
_journal_page_last 7798
_journal_paper_doi 10.1021/ic0608344
_journal_volume 45
_journal_year 2006
_chemical_formula_sum 'C144 H112 Ag8 O16 Pt4'
_chemical_formula_weight 3741.66
_chemical_name_common 'Complex 1n'
_chemical_name_systematic
;
 ?
;
_space_group_IT_number 56
_symmetry_cell_setting orthorhombic
_symmetry_space_group_name_Hall '-P 2ac 2bc'
_symmetry_space_group_name_H-M 'P n a a'
_atom_sites_solution_hydrogens geom
_atom_sites_solution_primary direct
_atom_sites_solution_secondary difmap
_audit_conform_dict_location ftp://ftp.iucr.org/pub/cif_core.dic
_audit_conform_dict_name cif_core.dic
_audit_conform_dict_version 2.2
_audit_creation_date 2006-01-20T17:19:54-00:00
_audit_creation_method 'WinGX routine CIF_UPDATE'
_cell_angle_alpha 90
_cell_angle_beta 90
_cell_angle_gamma 90
_cell_formula_units_Z 2
_cell_length_a 14.87300(10)
_cell_length_b 16.7280(2)
_cell_length_c 24.5610(3)
_cell_measurement_reflns_used 253547
_cell_measurement_temperature 173.0(10)
_cell_volume 6110.67(11)
_computing_cell_refinement 'HKL Scalepack (Otwinowski & Minor 1997)'
_computing_data_collection 'Collect (Nonius BV, 1997-2000)'
_computing_data_reduction 'HKL Denzo and Scalepack (Otwinowski & Minor 1997)'
_computing_structure_refinement 'SHELXL-97 (Sheldrick, 1997)'
_diffrn_ambient_temperature 173.0(10)
_diffrn_measured_fraction_theta_full 0.991
_diffrn_measured_fraction_theta_max 0.991
_diffrn_measurement_device '95mm CCD camera on \k-goniostat'
_diffrn_measurement_device_type KappaCCD
_diffrn_measurement_method CCD
_diffrn_orient_matrix_type 'by Nonius Collect from scalepack cell'
_diffrn_orient_matrix_UB_11 0.0227683
_diffrn_orient_matrix_UB_12 0.0013012
_diffrn_orient_matrix_UB_13 0.0382992
_diffrn_orient_matrix_UB_21 0.0632228
_diffrn_orient_matrix_UB_22 0.0016111
_diffrn_orient_matrix_UB_23 -0.0138087
_diffrn_orient_matrix_UB_31 -0.0022008
_diffrn_orient_matrix_UB_32 0.0597445
_diffrn_orient_matrix_UB_33 -0.0004618
_diffrn_radiation_monochromator graphite
_diffrn_radiation_type MoK\a
_diffrn_radiation_wavelength 0.71073
_diffrn_reflns_av_R_equivalents 0.0676
_diffrn_reflns_av_unetI/netI 0.0354
_diffrn_reflns_limit_h_max 18
_diffrn_reflns_limit_h_min -18
_diffrn_reflns_limit_k_max 20
_diffrn_reflns_limit_k_min -20
_diffrn_reflns_limit_l_max 30
_diffrn_reflns_limit_l_min -30
_diffrn_reflns_number 59872
_diffrn_reflns_theta_full 26.37
_diffrn_reflns_theta_max 26.37
_diffrn_reflns_theta_min 2.91
_exptl_absorpt_coefficient_mu 5.876
_exptl_absorpt_correction_T_max 0.87
_exptl_absorpt_correction_T_min 0.669
_exptl_absorpt_correction_type multi-scan
_exptl_absorpt_process_details
;
        multi-scan from symmetry-related measurements
 Sortav (Blessing 1995)
;
_exptl_crystal_colour 'deep black'
_exptl_crystal_density_diffrn 2.034
_exptl_crystal_density_method 'not measured'
_exptl_crystal_description needle
_exptl_crystal_F_000 3584
_exptl_crystal_size_max 0.3
_exptl_crystal_size_mid 0.05
_exptl_crystal_size_min 0.05
_refine_diff_density_max 2.108
_refine_diff_density_min -1.804
_refine_diff_density_rms 0.207
_refine_ls_extinction_method none
_refine_ls_goodness_of_fit_ref 1.097
_refine_ls_hydrogen_treatment constr
_refine_ls_matrix_type full
_refine_ls_number_parameters 225
_refine_ls_number_reflns 6192
_refine_ls_number_restraints 0
_refine_ls_restrained_S_all 1.097
_refine_ls_R_factor_all 0.0947
_refine_ls_R_factor_gt 0.071
_refine_ls_shift/su_max 0.034
_refine_ls_shift/su_mean 0.001
_refine_ls_structure_factor_coef Fsqd
_refine_ls_weighting_details 'calc w=1/[\s^2^(Fo^2^)+(0.0433P)^2^+150.7253P] where P=(Fo^2^+2Fc^2^)/3'
_refine_ls_weighting_scheme calc
_refine_ls_wR_factor_gt 0.1544
_refine_ls_wR_factor_ref 0.1638
_reflns_number_gt 4656
_reflns_number_total 6192
_reflns_threshold_expression >2sigma(I)
_cod_data_source_file ic0608344sup1.cif
_cod_data_source_block complex1n
_cod_depositor_comments
;
The following automatic conversions were performed:

'_symmetry_cell_setting' value 'Orthorhombic' changed to
'orthorhombic' according to
/home/saulius/struct/CIF-dictionaries/cif_core.dic dictionary named
'cif_core.dic' version 2.4.2 from 2011-04-26.

Automatic conversion script
Id: cif_fix_values 1891 2012-01-12 08:04:46Z andrius 
;
_cod_database_code 4332779

loop_
_symmetry_equiv_pos_as_xyz
'x, y, z'
'-x+1/2, -y, z+1/2'
'x, -y+1/2, -z+1/2'
'-x+1/2, y+1/2, -z'
'-x, -y, -z'
'x-1/2, y, -z-1/2'
'-x, y-1/2, z-1/2'
'x-1/2, -y-1/2, z'

loop_
_atom_site_label
_atom_site_type_symbol
_atom_site_fract_x
_atom_site_fract_y
_atom_site_fract_z
_atom_site_U_iso_or_equiv
_atom_site_adp_type
_atom_site_occupancy
_atom_site_symmetry_multiplicity
_atom_site_calc_flag
_atom_site_refinement_flags
Pt1 Pt 0.15700(4) 0.25 0.25 0.0420(2) Uani 1 2 d S
Pt2 Pt 0.36851(4) 0.25 0.25 0.0410(2) Uani 1 2 d S
Ag1 Ag 0.01371(6) 0.12231(6) 0.28459(5) 0.0444(3) Uani 1 1 d .
Ag2 Ag 0.01288(6) 0.19917(6) 0.16236(5) 0.0465(3) Uani 1 1 d .
C1 C 0.1585(7) 0.1482(8) 0.2928(6) 0.046(3) Uani 1 1 d .
C2 C 0.1606(8) 0.0837(9) 0.3165(6) 0.046(3) Uani 1 1 d .
C3 C 0.1908(11) 0.0115(12) 0.3421(8) 0.0792(18) Uani 1 1 d .
C4 C 0.2824(11) -0.0005(12) 0.3498(8) 0.0792(18) Uani 1 1 d .
H4 H 0.3223 0.0394 0.3392 0.095 Uiso 1 1 calc R
C5 C 0.3155(12) -0.0679(12) 0.3723(8) 0.0792(18) Uani 1 1 d .
C6 C 0.2570(11) -0.1290(12) 0.3872(8) 0.0792(18) Uani 1 1 d .
H6 H 0.2798 -0.1764 0.4014 0.095 Uiso 1 1 calc R
C7 C 0.1667(11) -0.1196(12) 0.3812(8) 0.0792(18) Uani 1 1 d .
H7 H 0.1279 -0.1603 0.3919 0.095 Uiso 1 1 calc R
C8 C 0.1332(12) -0.0518(12) 0.3599(8) 0.0792(18) Uani 1 1 d .
H8 H 0.0713 -0.0459 0.3567 0.095 Uiso 1 1 calc R
C9 C 0.4691(11) -0.0274(12) 0.3666(8) 0.0792(18) Uani 1 1 d .
H9A H 0.4558 -0.0062 0.3312 0.119 Uiso 1 1 calc R
H9B H 0.528 -0.051 0.3663 0.119 Uiso 1 1 calc R
H9C H 0.4672 0.0149 0.393 0.119 Uiso 1 1 calc R
C10 C 0.1584(8) 0.1866(8) 0.1806(6) 0.047(3) Uani 1 1 d .
C11 C 0.1586(9) 0.1495(10) 0.1389(7) 0.059(4) Uani 1 1 d .
C12 C 0.1854(13) 0.1028(11) 0.0908(8) 0.0790(18) Uani 1 1 d .
C13 C 0.1275(13) 0.0700(11) 0.0550(7) 0.0790(18) Uani 1 1 d .
H13 H 0.066 0.0773 0.0596 0.095 Uiso 1 1 calc R
C14 C 0.1589(13) 0.0253(11) 0.0115(7) 0.0790(18) Uani 1 1 d .
H14 H 0.1185 -0.0013 -0.0111 0.095 Uiso 1 1 calc R
C15 C 0.2507(13) 0.0203(11) 0.0015(8) 0.0790(18) Uani 1 1 d .
H15 H 0.2717 -0.0058 -0.0294 0.095 Uiso 1 1 calc R
C16 C 0.3107(13) 0.0544(11) 0.0377(8) 0.0790(18) Uani 1 1 d .
C17 C 0.2788(13) 0.0955(11) 0.0820(8) 0.0790(18) Uani 1 1 d .
H17 H 0.319 0.1186 0.1063 0.095 Uiso 1 1 calc R
C18 C 0.4592(13) 0.0689(11) 0.0631(7) 0.0790(18) Uani 1 1 d .
H18A H 0.449 0.1245 0.0706 0.119 Uiso 1 1 calc R
H18B H 0.5195 0.0618 0.05 0.119 Uiso 1 1 calc R
H18C H 0.451 0.0385 0.0958 0.119 Uiso 1 1 calc R
C19 C 0.3683(7) 0.1321(8) 0.2328(6) 0.049(4) Uani 1 1 d .
C20 C 0.3674(8) 0.0618(8) 0.2211(6) 0.047(3) Uani 1 1 d .
C21 C 0.3413(14) -0.0198(12) 0.2118(9) 0.091(2) Uani 1 1 d .
C22 C 0.2498(14) -0.0380(12) 0.2054(9) 0.091(2) Uani 1 1 d .
H22 H 0.2081 0.0034 0.2049 0.109 Uiso 1 1 calc R
C23 C 0.2207(15) -0.1143(12) 0.1999(9) 0.091(2) Uani 1 1 d .
C24 C 0.2822(14) -0.1747(12) 0.1987(9) 0.091(2) Uani 1 1 d .
H24 H 0.2623 -0.2271 0.1944 0.109 Uiso 1 1 calc R
C25 C 0.3737(14) -0.1601(12) 0.2038(9) 0.091(2) Uani 1 1 d .
H25 H 0.4143 -0.2023 0.2019 0.109 Uiso 1 1 calc R
C26 C 0.4044(14) -0.0838(11) 0.2115(8) 0.091(2) Uani 1 1 d .
H26 H 0.4654 -0.0739 0.2164 0.109 Uiso 1 1 calc R
C27 C 0.0898(13) -0.1953(11) 0.1993(9) 0.091(2) Uani 1 1 d .
H27A H 0.1148 -0.2296 0.1718 0.136 Uiso 1 1 calc R
H27B H 0.0259 -0.1914 0.1943 0.136 Uiso 1 1 calc R
H27C H 0.1023 -0.217 0.2346 0.136 Uiso 1 1 calc R
C28 C 0.3676(7) 0.2260(7) 0.3298(7) 0.045(3) Uani 1 1 d .
C29 C 0.3661(9) 0.2127(8) 0.3789(7) 0.054(4) Uani 1 1 d .
C30 C 0.3406(17) 0.2008(13) 0.4346(9) 0.107(3) Uani 1 1 d .
C31 C 0.2504(16) 0.1904(12) 0.4456(9) 0.107(3) Uani 1 1 d .
H31 H 0.2101 0.1887 0.4167 0.128 Uiso 1 1 calc R
C32 C 0.2180(17) 0.1824(13) 0.4975(10) 0.107(3) Uani 1 1 d .
C33 C 0.2805(16) 0.1808(13) 0.5399(9) 0.107(3) Uani 1 1 d .
H33 H 0.261 0.1737 0.5755 0.128 Uiso 1 1 calc R
C34 C 0.3708(16) 0.1896(12) 0.5294(9) 0.107(3) Uani 1 1 d .
H34 H 0.4114 0.1877 0.5581 0.128 Uiso 1 1 calc R
C35 C 0.4032(17) 0.2015(12) 0.4764(9) 0.107(3) Uani 1 1 d .
H35 H 0.464 0.2095 0.4696 0.128 Uiso 1 1 calc R
C36 C 0.0944(16) 0.1524(13) 0.5561(8) 0.107(3) Uani 1 1 d .
H36A H 0.1343 0.1136 0.5718 0.16 Uiso 1 1 calc R
H36B H 0.0349 0.1304 0.5538 0.16 Uiso 1 1 calc R
H36C H 0.0935 0.1994 0.5784 0.16 Uiso 1 1 calc R
O1 O 0.4059(7) -0.0852(8) 0.3800(5) 0.0792(18) Uani 1 1 d .
O2 O 0.4006(8) 0.0439(7) 0.0250(5) 0.0790(18) Uani 1 1 d .
O3 O 0.1261(9) -0.1235(7) 0.1952(6) 0.091(2) Uani 1 1 d .
O4 O 0.1252(11) 0.1729(8) 0.5025(6) 0.107(3) Uani 1 1 d .

loop_
_atom_site_aniso_label
_atom_site_aniso_U_11
_atom_site_aniso_U_22
_atom_site_aniso_U_33
_atom_site_aniso_U_23
_atom_site_aniso_U_13
_atom_site_aniso_U_12
Pt1 0.0137(3) 0.0467(4) 0.0657(5) -0.0201(4) 0 0
Pt2 0.0133(3) 0.0414(4) 0.0684(5) -0.0016(4) 0 0
Ag1 0.0205(4) 0.0372(5) 0.0757(7) -0.0101(5) -0.0046(4) -0.0014(4)
Ag2 0.0260(4) 0.0423(5) 0.0713(7) -0.0168(5) -0.0002(4) 0.0014(4)
C1 0.014(5) 0.047(8) 0.076(10) -0.013(7) -0.007(6) -0.004(5)
C2 0.023(6) 0.052(8) 0.062(9) -0.008(7) -0.004(6) 0.001(6)
C3 0.053(3) 0.090(5) 0.095(5) 0.008(4) 0.002(3) 0.004(3)
C4 0.053(3) 0.090(5) 0.095(5) 0.008(4) 0.002(3) 0.004(3)
C5 0.053(3) 0.090(5) 0.095(5) 0.008(4) 0.002(3) 0.004(3)
C6 0.053(3) 0.090(5) 0.095(5) 0.008(4) 0.002(3) 0.004(3)
C7 0.053(3) 0.090(5) 0.095(5) 0.008(4) 0.002(3) 0.004(3)
C8 0.053(3) 0.090(5) 0.095(5) 0.008(4) 0.002(3) 0.004(3)
C9 0.053(3) 0.090(5) 0.095(5) 0.008(4) 0.002(3) 0.004(3)
C10 0.024(6) 0.045(8) 0.071(10) -0.015(7) 0.004(6) -0.008(5)
C11 0.029(7) 0.066(10) 0.081(11) -0.021(9) -0.001(7) 0.019(6)
C12 0.087(4) 0.072(4) 0.078(4) -0.014(3) 0.008(3) 0.039(3)
C13 0.087(4) 0.072(4) 0.078(4) -0.014(3) 0.008(3) 0.039(3)
C14 0.087(4) 0.072(4) 0.078(4) -0.014(3) 0.008(3) 0.039(3)
C15 0.087(4) 0.072(4) 0.078(4) -0.014(3) 0.008(3) 0.039(3)
C16 0.087(4) 0.072(4) 0.078(4) -0.014(3) 0.008(3) 0.039(3)
C17 0.087(4) 0.072(4) 0.078(4) -0.014(3) 0.008(3) 0.039(3)
C18 0.087(4) 0.072(4) 0.078(4) -0.014(3) 0.008(3) 0.039(3)
C19 0.016(5) 0.046(8) 0.084(11) 0.010(7) 0.005(6) -0.008(5)
C20 0.028(6) 0.047(8) 0.065(9) 0.001(7) 0.019(6) -0.010(5)
C21 0.094(5) 0.071(4) 0.107(5) 0.019(4) -0.004(4) -0.043(4)
C22 0.094(5) 0.071(4) 0.107(5) 0.019(4) -0.004(4) -0.043(4)
C23 0.094(5) 0.071(4) 0.107(5) 0.019(4) -0.004(4) -0.043(4)
C24 0.094(5) 0.071(4) 0.107(5) 0.019(4) -0.004(4) -0.043(4)
C25 0.094(5) 0.071(4) 0.107(5) 0.019(4) -0.004(4) -0.043(4)
C26 0.094(5) 0.071(4) 0.107(5) 0.019(4) -0.004(4) -0.043(4)
C27 0.094(5) 0.071(4) 0.107(5) 0.019(4) -0.004(4) -0.043(4)
C28 0.018(5) 0.033(7) 0.083(11) 0.009(7) -0.002(6) -0.008(5)
C29 0.035(7) 0.037(7) 0.090(12) 0.007(8) 0.009(7) -0.007(6)
C30 0.133(7) 0.089(5) 0.099(5) -0.031(4) 0.046(5) -0.057(5)
C31 0.133(7) 0.089(5) 0.099(5) -0.031(4) 0.046(5) -0.057(5)
C32 0.133(7) 0.089(5) 0.099(5) -0.031(4) 0.046(5) -0.057(5)
C33 0.133(7) 0.089(5) 0.099(5) -0.031(4) 0.046(5) -0.057(5)
C34 0.133(7) 0.089(5) 0.099(5) -0.031(4) 0.046(5) -0.057(5)
C35 0.133(7) 0.089(5) 0.099(5) -0.031(4) 0.046(5) -0.057(5)
C36 0.133(7) 0.089(5) 0.099(5) -0.031(4) 0.046(5) -0.057(5)
O1 0.053(3) 0.090(5) 0.095(5) 0.008(4) 0.002(3) 0.004(3)
O2 0.087(4) 0.072(4) 0.078(4) -0.014(3) 0.008(3) 0.039(3)
O3 0.094(5) 0.071(4) 0.107(5) 0.019(4) -0.004(4) -0.043(4)
O4 0.133(7) 0.089(5) 0.099(5) -0.031(4) 0.046(5) -0.057(5)

loop_
_atom_type_symbol
_atom_type_description
_atom_type_scat_dispersion_real
_atom_type_scat_dispersion_imag
_atom_type_scat_source
Pt Pt -1.7033 8.3905 'International Tables Vol C Tables 4.2.6.8 and 6.1.1.4'
Ag Ag -0.8971 1.1015 'International Tables Vol C Tables 4.2.6.8 and 6.1.1.4'
O O 0.0106 0.006 'International Tables Vol C Tables 4.2.6.8 and 6.1.1.4'
C C 0.0033 0.0016 'International Tables Vol C Tables 4.2.6.8 and 6.1.1.4'
H H 0 0 'International Tables Vol C Tables 4.2.6.8 and 6.1.1.4'

loop_
_geom_angle_atom_site_label_1
_geom_angle_atom_site_label_2
_geom_angle_atom_site_label_3
_geom_angle
_geom_angle_site_symmetry_1
_geom_angle_site_symmetry_3
C1 Pt1 C1 178.7(6) 3 .
C1 Pt1 C10 90.2(6) 3 .
C1 Pt1 C10 89.8(6) . .
C1 Pt1 C10 89.8(6) 3 3
C1 Pt1 C10 90.2(6) . 3
C10 Pt1 C10 178.8(7) . 3
C1 Pt1 Ag1 44.4(3) 3 3
C1 Pt1 Ag1 136.9(3) . 3
C10 Pt1 Ag1 97.9(4) . 3
C10 Pt1 Ag1 82.9(4) 3 3
C1 Pt1 Ag1 136.9(3) 3 .
C1 Pt1 Ag1 44.4(3) . .
C10 Pt1 Ag1 82.9(4) . .
C10 Pt1 Ag1 97.9(4) 3 .
Ag1 Pt1 Ag1 94.33(4) 3 .
C1 Pt1 Pt2 89.4(3) 3 .
C1 Pt1 Pt2 89.4(3) . .
C10 Pt1 Pt2 89.4(3) . .
C10 Pt1 Pt2 89.4(3) 3 .
Ag1 Pt1 Pt2 132.835(19) 3 .
Ag1 Pt1 Pt2 132.835(19) . .
C1 Pt1 Ag2 83.0(4) 3 .
C1 Pt1 Ag2 97.8(3) . .
C10 Pt1 Ag2 44.4(3) . .
C10 Pt1 Ag2 136.8(3) 3 .
Ag1 Pt1 Ag2 62.40(3) 3 .
Ag1 Pt1 Ag2 62.57(3) . .
Pt2 Pt1 Ag2 132.806(19) . .
C1 Pt1 Ag2 97.8(3) 3 3
C1 Pt1 Ag2 83.0(4) . 3
C10 Pt1 Ag2 136.8(3) . 3
C10 Pt1 Ag2 44.4(3) 3 3
Ag1 Pt1 Ag2 62.57(3) 3 3
Ag1 Pt1 Ag2 62.40(3) . 3
Pt2 Pt1 Ag2 132.806(19) . 3
Ag2 Pt1 Ag2 94.39(4) . 3
C28 Pt2 C28 179.2(6) . 3
C28 Pt2 C19 89.5(6) . 3
C28 Pt2 C19 90.5(6) 3 3
C28 Pt2 C19 90.5(6) . .
C28 Pt2 C19 89.5(6) 3 .
C19 Pt2 C19 179.9(7) 3 .
C28 Pt2 Pt1 89.6(3) . .
C28 Pt2 Pt1 89.6(3) 3 .
C19 Pt2 Pt1 89.9(3) 3 .
C19 Pt2 Pt1 89.9(3) . .
C28 Pt2 Ag1 82.9(3) . 8_665
C28 Pt2 Ag1 97.6(4) 3 8_665
C19 Pt2 Ag1 44.1(3) 3 8_665
C19 Pt2 Ag1 136.0(3) . 8_665
Pt1 Pt2 Ag1 133.212(18) . 8_665
C28 Pt2 Ag1 97.6(4) . 6_656
C28 Pt2 Ag1 82.9(3) 3 6_656
C19 Pt2 Ag1 136.0(3) 3 6_656
C19 Pt2 Ag1 44.1(3) . 6_656
Pt1 Pt2 Ag1 133.212(19) . 6_656
Ag1 Pt2 Ag1 93.58(4) 8_665 6_656
C28 Pt2 Ag2 44.2(3) . 6_656
C28 Pt2 Ag2 136.6(3) 3 6_656
C19 Pt2 Ag2 97.0(4) 3 6_656
C19 Pt2 Ag2 83.1(4) . 6_656
Pt1 Pt2 Ag2 132.855(19) . 6_656
Ag1 Pt2 Ag2 62.16(3) 8_665 6_656
Ag1 Pt2 Ag2 62.33(3) 6_656 6_656
C28 Pt2 Ag2 136.6(3) . 8_665
C28 Pt2 Ag2 44.2(3) 3 8_665
C19 Pt2 Ag2 83.1(4) 3 8_665
C19 Pt2 Ag2 97.0(4) . 8_665
Pt1 Pt2 Ag2 132.855(19) . 8_665
Ag1 Pt2 Ag2 62.33(3) 8_665 8_665
Ag1 Pt2 Ag2 62.16(3) 6_656 8_665
Ag2 Pt2 Ag2 94.29(4) 6_656 8_665
C1 Ag1 C19 163.4(5) . 6_556
C1 Ag1 C20 166.3(5) . 6_556
C19 Ag1 C20 30.0(5) 6_556 6_556
C1 Ag1 C2 30.4(5) . .
C19 Ag1 C2 165.9(5) 6_556 .
C20 Ag1 C2 136.6(5) 6_556 .
C1 Ag1 Pt1 39.4(4) . .
C19 Ag1 Pt1 124.2(4) 6_556 .
C20 Ag1 Pt1 152.4(3) 6_556 .
C2 Ag1 Pt1 69.8(4) . .
C1 Ag1 Pt2 124.1(4) . 6_556
C19 Ag1 Pt2 39.5(4) 6_556 6_556
C20 Ag1 Pt2 69.5(3) 6_556 6_556
C2 Ag1 Pt2 152.9(3) . 6_556
Pt1 Ag1 Pt2 86.05(3) . 6_556
C1 Ag1 Ag2 77.7(3) . 3
C19 Ag1 Ag2 90.3(4) 6_556 3
C20 Ag1 Ag2 114.0(3) 6_556 3
C2 Ag1 Ag2 96.8(3) . 3
Pt1 Ag1 Ag2 59.10(2) . 3
Pt2 Ag1 Ag2 58.96(2) 6_556 3
C1 Ag1 Ag2 90.6(4) . .
C19 Ag1 Ag2 77.9(4) 6_556 .
C20 Ag1 Ag2 96.3(3) 6_556 .
C2 Ag1 Ag2 114.1(4) . .
Pt1 Ag1 Ag2 59.01(3) . .
Pt2 Ag1 Ag2 58.88(3) 6_556 .
Ag2 Ag1 Ag2 90.39(4) 3 .
C28 Ag2 C10 162.3(6) 6_556 .
C28 Ag2 C11 167.2(5) 6_556 .
C10 Ag2 C11 29.8(5) . .
C28 Ag2 C29 30.3(5) 6_556 6_556
C10 Ag2 C29 166.9(6) . 6_556
C11 Ag2 C29 138.6(6) . 6_556
C28 Ag2 Pt1 123.3(4) 6_556 .
C10 Ag2 Pt1 39.2(4) . .
C11 Ag2 Pt1 69.0(4) . .
C29 Ag2 Pt1 151.0(4) 6_556 .
C28 Ag2 Pt2 39.0(4) 6_556 6_556
C10 Ag2 Pt2 123.4(4) . 6_556
C11 Ag2 Pt2 151.0(4) . 6_556
C29 Ag2 Pt2 69.3(4) 6_556 6_556
Pt1 Ag2 Pt2 85.66(3) . 6_556
C28 Ag2 Ag1 77.5(3) 6_556 3
C10 Ag2 Ag1 90.1(3) . 3
C11 Ag2 Ag1 114.3(4) . 3
C29 Ag2 Ag1 94.9(3) 6_556 3
Pt1 Ag2 Ag1 58.50(2) . 3
Pt2 Ag2 Ag1 58.87(2) 6_556 3
C28 Ag2 Ag1 90.2(4) 6_556 .
C10 Ag2 Ag1 76.9(4) . .
C11 Ag2 Ag1 94.7(4) . .
C29 Ag2 Ag1 115.2(4) 6_556 .
Pt1 Ag2 Ag1 58.42(3) . .
Pt2 Ag2 Ag1 58.79(3) 6_556 .
Ag1 Ag2 Ag1 89.61(4) 3 .
C2 C1 Pt1 176.6(13) . .
C2 C1 Ag1 84.0(8) . .
Pt1 C1 Ag1 96.2(5) . .
C1 C2 C3 163.2(13) . .
C1 C2 Ag1 65.5(7) . .
C3 C2 Ag1 130.8(10) . .
C4 C3 C8 116.0(18) . .
C4 C3 C2 119.3(16) . .
C8 C3 C2 124.7(15) . .
C5 C4 C3 122.3(18) . .
C5 C4 H4 118.8 . .
C3 C4 H4 118.8 . .
C4 C5 O1 125.7(17) . .
C4 C5 C6 119.6(17) . .
O1 C5 C6 114.6(17) . .
C7 C6 C5 120.3(19) . .
C7 C6 H6 119.9 . .
C5 C6 H6 119.9 . .
C8 C7 C6 120.3(19) . .
C8 C7 H7 119.8 . .
C6 C7 H7 119.8 . .
C7 C8 C3 121.4(17) . .
C7 C8 H8 119.3 . .
C3 C8 H8 119.3 . .
O1 C9 H9A 109.5 . .
O1 C9 H9B 109.5 . .
H9A C9 H9B 109.5 . .
O1 C9 H9C 109.5 . .
H9A C9 H9C 109.5 . .
H9B C9 H9C 109.5 . .
C11 C10 Pt1 179.1(14) . .
C11 C10 Ag2 83.0(9) . .
Pt1 C10 Ag2 96.4(5) . .
C10 C11 C12 164.3(15) . .
C10 C11 Ag2 67.2(8) . .
C12 C11 Ag2 128.6(11) . .
C13 C12 C17 119.5(17) . .
C13 C12 C11 124.6(16) . .
C17 C12 C11 115.9(17) . .
C12 C13 C14 120.6(18) . .
C12 C13 H13 119.7 . .
C14 C13 H13 119.7 . .
C13 C14 C15 120(2) . .
C13 C14 H14 120 . .
C15 C14 H14 120 . .
C16 C15 C14 119.7(17) . .
C16 C15 H15 120.1 . .
C14 C15 H15 120.1 . .
C17 C16 C15 119.6(18) . .
C17 C16 O2 125.2(19) . .
C15 C16 O2 115.2(15) . .
C16 C17 C12 120.4(19) . .
C16 C17 H17 119.8 . .
C12 C17 H17 119.8 . .
O2 C18 H18A 109.5 . .
O2 C18 H18B 109.5 . .
H18A C18 H18B 109.5 . .
O2 C18 H18C 109.5 . .
H18A C18 H18C 109.5 . .
H18B C18 H18C 109.5 . .
C20 C19 Pt2 178.3(14) . .
C20 C19 Ag1 83.9(9) . 6_656
Pt2 C19 Ag1 96.4(5) . 6_656
C19 C20 C21 164.4(15) . .
C19 C20 Ag1 66.1(7) . 6_656
C21 C20 Ag1 129.4(12) . 6_656
C22 C21 C26 118.4(18) . .
C22 C21 C20 119(2) . .
C26 C21 C20 122.5(17) . .
C23 C22 C21 122(2) . .
C23 C22 H22 119.2 . .
C21 C22 H22 119.2 . .
C22 C23 C24 119(2) . .
C22 C23 O3 115(2) . .
C24 C23 O3 125.6(17) . .
C23 C24 C25 121.7(19) . .
C23 C24 H24 119.2 . .
C25 C24 H24 119.2 . .
C26 C25 C24 120(2) . .
C26 C25 H25 119.9 . .
C24 C25 H25 119.9 . .
C25 C26 C21 118.9(19) . .
C25 C26 H26 120.6 . .
C21 C26 H26 120.6 . .
O3 C27 H27A 109.5 . .
O3 C27 H27B 109.5 . .
H27A C27 H27B 109.5 . .
O3 C27 H27C 109.5 . .
H27A C27 H27C 109.5 . .
H27B C27 H27C 109.5 . .
C29 C28 Pt2 178.7(13) . .
C29 C28 Ag2 84.0(9) . 6_656
Pt2 C28 Ag2 96.9(6) . 6_656
C28 C29 C30 165.6(18) . .
C28 C29 Ag2 65.6(8) . 6_656
C30 C29 Ag2 128.8(15) . 6_656
C31 C30 C35 121(2) . .
C31 C30 C29 117(2) . .
C35 C30 C29 122(2) . .
C32 C31 C30 122(3) . .
C32 C31 H31 118.8 . .
C30 C31 H31 118.8 . .
C31 C32 C33 117(2) . .
C31 C32 O4 116(2) . .
C33 C32 O4 126(2) . .
C34 C33 C32 121(2) . .
C34 C33 H33 119.7 . .
C32 C33 H33 119.7 . .
C33 C34 C35 122(3) . .
C33 C34 H34 119.2 . .
C35 C34 H34 119.2 . .
C30 C35 C34 117(2) . .
C30 C35 H35 121.4 . .
C34 C35 H35 121.4 . .
O4 C36 H36A 109.5 . .
O4 C36 H36B 109.5 . .
H36A C36 H36B 109.5 . .
O4 C36 H36C 109.5 . .
H36A C36 H36C 109.5 . .
H36B C36 H36C 109.5 . .
C5 O1 C9 118.6(15) . .
C18 O2 C16 115.5(14) . .
C27 O3 C23 119.8(17) . .
C32 O4 C36 115.1(19) . .

loop_
_geom_bond_atom_site_label_1
_geom_bond_atom_site_label_2
_geom_bond_distance
_geom_bond_site_symmetry_2
Pt1 C1 2.002(15) 3
Pt1 C1 2.002(15) .
Pt1 C10 2.008(14) .
Pt1 C10 2.008(14) 3
Pt1 Ag1 3.1346(10) 3
Pt1 Ag1 3.1346(10) .
Pt1 Pt2 3.1458(8) .
Pt1 Ag2 3.1544(11) .
Pt1 Ag2 3.1544(11) 3
Pt2 C28 2.000(16) .
Pt2 C28 2.000(16) 3
Pt2 C19 2.017(14) 3
Pt2 C19 2.017(14) .
Pt2 Ag1 3.1539(10) 8_665
Pt2 Ag1 3.1539(10) 6_656
Pt2 Ag2 3.1570(11) 6_656
Pt2 Ag2 3.1570(11) 8_665
Ag1 C1 2.205(11) .
Ag1 C19 2.210(11) 6_556
Ag1 C20 2.404(12) 6_556
Ag1 C2 2.410(12) .
Ag1 Pt2 3.1539(10) 6_556
Ag1 Ag2 3.2580(13) 3
Ag1 Ag2 3.2657(16) .
Ag2 C28 2.215(11) 6_556
Ag2 C10 2.220(12) .
Ag2 C11 2.391(13) .
Ag2 C29 2.418(14) 6_556
Ag2 Pt2 3.1570(11) 6_556
Ag2 Ag1 3.2580(13) 3
C1 C2 1.227(19) .
C2 C3 1.43(2) .
C3 C4 1.39(2) .
C3 C8 1.43(2) .
C4 C5 1.35(2) .
C4 H4 0.93 .
C5 O1 1.39(2) .
C5 C6 1.39(2) .
C6 C7 1.36(2) .
C6 H6 0.93 .
C7 C8 1.35(2) .
C7 H7 0.93 .
C8 H8 0.93 .
C9 O1 1.39(2) .
C9 H9A 0.96 .
C9 H9B 0.96 .
C9 H9C 0.96 .
C10 C11 1.197(19) .
C11 C12 1.47(2) .
C12 C13 1.35(3) .
C12 C17 1.41(3) .
C13 C14 1.39(2) .
C13 H13 0.93 .
C14 C15 1.39(2) .
C14 H14 0.93 .
C15 C16 1.38(3) .
C15 H15 0.93 .
C16 C17 1.37(2) .
C16 O2 1.38(2) .
C17 H17 0.93 .
C18 O2 1.34(2) .
C18 H18A 0.96 .
C18 H18B 0.96 .
C18 H18C 0.96 .
C19 C20 1.211(18) .
C19 Ag1 2.210(11) 6_656
C20 C21 1.44(2) .
C20 Ag1 2.404(12) 6_656
C21 C22 1.40(3) .
C21 C26 1.42(3) .
C22 C23 1.36(2) .
C22 H22 0.93 .
C23 C24 1.36(3) .
C23 O3 1.42(2) .
C24 C25 1.39(3) .
C24 H24 0.93 .
C25 C26 1.37(2) .
C25 H25 0.93 .
C26 H26 0.93 .
C27 O3 1.320(18) .
C27 H27A 0.96 .
C27 H27B 0.96 .
C27 H27C 0.96 .
C28 C29 1.23(2) .
C28 Ag2 2.215(11) 6_656
C29 C30 1.43(3) .
C29 Ag2 2.418(14) 6_656
C30 C31 1.38(3) .
C30 C35 1.39(3) .
C31 C32 1.37(3) .
C31 H31 0.93 .
C32 C33 1.40(3) .
C32 O4 1.40(3) .
C33 C34 1.37(3) .
C33 H33 0.93 .
C34 C35 1.40(3) .
C34 H34 0.93 .
C35 H35 0.93 .
C36 O4 1.43(2) .
C36 H36A 0.96 .
C36 H36B 0.96 .
C36 H36C 0.96 .
